data_4025560
loop_
_publ_author_name
'Hua Yang'
'Rich G. Carter'

_publ_section_title
;
 Development of an Enantioselective Route toward the Lycopodium Alkaloids:
 Total Synthesis of Lycopodine
;
_journal_name_full 'Journal of Organic Chemistry'
_journal_page_first 4929
_journal_page_last 4938
_journal_paper_doi 10.1021/jo100916x
_journal_volume 75
_journal_year 2010
_chemical_formula_sum 'C18 H23 N3 O4 S'
_chemical_formula_weight 377.45
_chemical_name_systematic
;

 ?

;
_space_group_IT_number 4
_symmetry_cell_setting monoclinic
_symmetry_space_group_name_Hall 'P 2yb'
_symmetry_space_group_name_H-M 'P 1 21 1'
_atom_sites_solution_hydrogens geom
_atom_sites_solution_primary direct
_atom_sites_solution_secondary difmap
_audit_creation_method SHELXLTL
_cell_angle_alpha 90.00
_cell_angle_beta 115.123(5)
_cell_angle_gamma 90.00
_cell_formula_units_Z 4
_cell_length_a 15.360(5)
_cell_length_b 8.016(3)
_cell_length_c 16.894(6)
_cell_measurement_reflns_used 3000
_cell_measurement_temperature 173(2)
_cell_measurement_theta_max 23.17
_cell_measurement_theta_min 2.65
_cell_volume 1883.3(12)
_computing_cell_refinement 'Bruker SMART'
_computing_data_collection 'Bruker SMART'
_computing_data_reduction 'Bruker SAINT'
_computing_molecular_graphics 'Bruker SHELXTL'
_computing_publication_material 'Bruker SHELXTL'
_computing_structure_refinement 'Bruker SHELXTL'
_computing_structure_solution 'Bruker SHELXTL'
_diffrn_ambient_temperature 173(2)
_diffrn_measured_fraction_theta_full 0.999
_diffrn_measured_fraction_theta_max 0.999
_diffrn_measurement_device_type 'CCD area detector'
_diffrn_measurement_method 'phi and omega scans'
_diffrn_radiation_monochromator graphite
_diffrn_radiation_source 'fine-focus sealed tube'
_diffrn_radiation_type MoK\a
_diffrn_radiation_wavelength 0.71073
_diffrn_reflns_av_R_equivalents 0.0666
_diffrn_reflns_av_sigmaI/netI 0.0943
_diffrn_reflns_limit_h_max 18
_diffrn_reflns_limit_h_min -18
_diffrn_reflns_limit_k_max 9
_diffrn_reflns_limit_k_min -9
_diffrn_reflns_limit_l_max 20
_diffrn_reflns_limit_l_min -20
_diffrn_reflns_number 15736
_diffrn_reflns_theta_full 25.00
_diffrn_reflns_theta_max 25.00
_diffrn_reflns_theta_min 1.33
_exptl_absorpt_coefficient_mu 0.200
_exptl_absorpt_correction_T_max 0.9960
_exptl_absorpt_correction_T_min 0.9333
_exptl_absorpt_correction_type multi-scan
_exptl_absorpt_process_details SADABS
_exptl_crystal_colour collorless
_exptl_crystal_density_diffrn 1.331
_exptl_crystal_density_meas 0
_exptl_crystal_density_method 'not measured'
_exptl_crystal_description plate
_exptl_crystal_F_000 800
_exptl_crystal_size_max 0.35
_exptl_crystal_size_mid 0.28
_exptl_crystal_size_min 0.02
_refine_diff_density_max 0.759
_refine_diff_density_min -0.311
_refine_diff_density_rms 0.083
_refine_ls_abs_structure_details 'Flack H D (1983), Acta Cryst. A39, 876-881'
_refine_ls_abs_structure_Flack 0.11(11)
_refine_ls_extinction_method none
_refine_ls_goodness_of_fit_ref 1.005
_refine_ls_hydrogen_treatment noref
_refine_ls_matrix_type full
_refine_ls_number_parameters 469
_refine_ls_number_reflns 6626
_refine_ls_number_restraints 1
_refine_ls_restrained_S_all 1.005
_refine_ls_R_factor_all 0.0932
_refine_ls_R_factor_gt 0.0685
_refine_ls_shift/su_max 0.002
_refine_ls_shift/su_mean 0.000
_refine_ls_structure_factor_coef Fsqd
_refine_ls_weighting_details 'calc w=1/[\s^2^(Fo^2^)+(0.0926P)^2^+0.0000P] where P=(Fo^2^+2Fc^2^)/3'
_refine_ls_weighting_scheme calc
_refine_ls_wR_factor_gt 0.1541
_refine_ls_wR_factor_ref 0.1678
_reflns_number_gt 5086
_reflns_number_total 6626
_reflns_threshold_expression >2sigma(I)
_cod_data_source_file jo100916x_si_005.cif
_cod_data_source_block rc25
_cod_depositor_comments
;
The following automatic conversions were performed:

'_symmetry_cell_setting' value 'Monoclinic' changed to 'monoclinic'
according to the built-in table from CIF Core dictionary named
'cif_core.dic' version 2.4.1 from 2010-06-29.

Automatic conversion script
Id: cif_fix_values 1646 2011-03-28 12:23:43Z adriana 
;
_cod_original_cell_volume 1883.2(11)
_cod_database_code 4025560

loop_
_symmetry_equiv_pos_as_xyz
'x, y, z'
'-x, y+1/2, -z'

loop_
_atom_site_label
_atom_site_type_symbol
_atom_site_fract_x
_atom_site_fract_y
_atom_site_fract_z
_atom_site_U_iso_or_equiv
_atom_site_adp_type
_atom_site_occupancy
_atom_site_symmetry_multiplicity
_atom_site_calc_flag
_atom_site_refinement_flags
_atom_site_disorder_assembly
_atom_site_disorder_group
S1 S 0.87249(8) 0.86814(13) 0.70516(8) 0.0211(3) Uani 1 1 d . . .
S2 S 0.62883(8) 0.83937(14) 0.29338(8) 0.0208(3) Uani 1 1 d . . .
O1 O 0.8623(3) 0.6277(5) 0.5734(2) 0.0395(10) Uani 1 1 d . . .
O2 O 0.7395(3) 0.6166(6) 0.8808(3) 0.0456(11) Uani 1 1 d . . .
O3 O 0.7736(2) 0.8793(5) 0.6429(2) 0.0338(9) Uani 1 1 d . . .
O4 O 0.9006(2) 0.9450(4) 0.7891(2) 0.0291(8) Uani 1 1 d . . .
O5 O 0.5401(3) 0.5771(5) 0.3910(3) 0.0428(11) Uani 1 1 d . . .
O6 O 0.7286(3) 0.4963(5) 0.1184(3) 0.0426(10) Uani 1 1 d . . .
O7 O 0.7285(2) 0.8162(5) 0.3539(2) 0.0312(9) Uani 1 1 d . . .
O8 O 0.6078(3) 0.9206(4) 0.2117(2) 0.0295(9) Uani 1 1 d . . .
N1 N 1.1938(3) 0.4498(7) 0.8484(3) 0.0450(13) Uani 1 1 d . . .
N2 N 1.2770(3) 0.4363(6) 0.9053(3) 0.0390(12) Uani 1 1 d . . .
N3 N 1.3493(4) 0.4067(8) 0.9611(3) 0.0569(17) Uani 1 1 d . . .
N4 N 0.2700(3) 0.6436(8) 0.0779(4) 0.0583(16) Uani 1 1 d . . .
N5 N 0.1870(4) 0.6956(8) 0.0446(4) 0.0625(17) Uani 1 1 d . . .
N6 N 0.1139(5) 0.7539(10) 0.0076(5) 0.100(3) Uani 1 1 d . . .
C1 C 0.9007(3) 0.6423(6) 0.7257(3) 0.0188(10) Uani 1 1 d . . .
C2 C 0.8674(3) 0.5557(6) 0.6373(3) 0.0244(11) Uani 1 1 d . . .
C3 C 0.8470(4) 0.3722(6) 0.6348(3) 0.0287(12) Uani 1 1 d . . .
H3B H 0.9074 0.3108 0.6686 0.034 Uiso 1 1 calc R . .
H3C H 0.8201 0.3320 0.5737 0.034 Uiso 1 1 calc R . .
C4 C 0.7750(4) 0.3398(7) 0.6741(4) 0.0372(14) Uani 1 1 d . . .
H4C H 0.7145 0.4011 0.6405 0.045 Uiso 1 1 calc R . .
H4D H 0.7600 0.2192 0.6714 0.045 Uiso 1 1 calc R . .
C5 C 0.8188(4) 0.3975(6) 0.7674(4) 0.0323(13) Uani 1 1 d . . .
H5A H 0.8785 0.3334 0.7999 0.039 Uiso 1 1 calc R . .
H5B H 0.7737 0.3717 0.7937 0.039 Uiso 1 1 calc R . .
C6 C 0.8429(3) 0.5849(6) 0.7794(3) 0.0224(11) Uani 1 1 d . . .
H6A H 0.7804 0.6466 0.7549 0.027 Uiso 1 1 calc R . .
C7 C 0.8921(3) 0.6249(7) 0.8764(3) 0.0281(12) Uani 1 1 d . . .
H7B H 0.9418 0.5391 0.9057 0.034 Uiso 1 1 calc R . .
H7C H 0.9253 0.7336 0.8840 0.034 Uiso 1 1 calc R . .
C8 C 0.8254(4) 0.6329(7) 0.9216(4) 0.0340(13) Uani 1 1 d . . .
C9 C 0.8708(5) 0.6696(10) 1.0179(4) 0.0556(19) Uani 1 1 d . . .
H9A H 0.8212 0.6702 1.0400 0.083 Uiso 1 1 calc R . .
H9B H 0.9022 0.7790 1.0281 0.083 Uiso 1 1 calc R . .
H9C H 0.9187 0.5837 1.0485 0.083 Uiso 1 1 calc R . .
C10 C 1.0102(3) 0.6135(6) 0.7798(3) 0.0227(11) Uani 1 1 d . . .
H10A H 1.0364 0.7083 0.8207 0.027 Uiso 1 1 calc R . .
H10B H 1.0190 0.5115 0.8154 0.027 Uiso 1 1 calc R . .
C11 C 1.0705(3) 0.5950(6) 0.7264(3) 0.0234(11) Uani 1 1 d . . .
H11A H 1.0518 0.4913 0.6914 0.028 Uiso 1 1 calc R . .
H11B H 1.0574 0.6903 0.6857 0.028 Uiso 1 1 calc R . .
C12 C 1.1775(3) 0.5894(6) 0.7872(4) 0.0292(12) Uani 1 1 d . . .
H12A H 1.2155 0.5729 0.7529 0.035 Uiso 1 1 calc R . .
H12B H 1.1978 0.6957 0.8198 0.035 Uiso 1 1 calc R . .
C13 C 0.9451(3) 0.9618(5) 0.6585(3) 0.0189(10) Uani 1 1 d . . .
C14 C 1.0330(3) 1.0290(6) 0.7166(4) 0.0241(11) Uani 1 1 d . . .
H14A H 1.0554 1.0174 0.7781 0.029 Uiso 1 1 calc R . .
C15 C 1.0867(4) 1.1144(6) 0.6800(4) 0.0332(14) Uani 1 1 d . . .
H15A H 1.1466 1.1625 0.7176 0.040 Uiso 1 1 calc R . .
C16 C 1.0554(4) 1.1299(7) 0.5922(4) 0.0375(14) Uani 1 1 d . . .
H16A H 1.0940 1.1873 0.5696 0.045 Uiso 1 1 calc R . .
C17 C 0.9678(4) 1.0633(7) 0.5349(4) 0.0377(14) Uani 1 1 d . . .
H17A H 0.9462 1.0751 0.4735 0.045 Uiso 1 1 calc R . .
C18 C 0.9113(4) 0.9778(6) 0.5694(4) 0.0269(12) Uani 1 1 d . . .
H18A H 0.8508 0.9320 0.5315 0.032 Uiso 1 1 calc R . .
C19 C 0.5713(3) 0.6311(6) 0.2673(3) 0.0204(10) Uani 1 1 d . . .
C20 C 0.5927(4) 0.5492(6) 0.3559(4) 0.0299(12) Uani 1 1 d . . .
C21 C 0.6798(4) 0.4400(8) 0.3991(4) 0.0394(14) Uani 1 1 d . . .
H21A H 0.6696 0.3665 0.4416 0.047 Uiso 1 1 calc R . .
H21B H 0.7359 0.5119 0.4325 0.047 Uiso 1 1 calc R . .
C22 C 0.7040(4) 0.3307(7) 0.3366(4) 0.0354(14) Uani 1 1 d . . .
H22A H 0.7694 0.3586 0.3430 0.042 Uiso 1 1 calc R . .
H22B H 0.7041 0.2121 0.3530 0.042 Uiso 1 1 calc R . .
C23 C 0.6340(3) 0.3539(6) 0.2432(3) 0.0281(12) Uani 1 1 d . . .
H23A H 0.6563 0.2908 0.2049 0.034 Uiso 1 1 calc R . .
H23B H 0.5705 0.3089 0.2345 0.034 Uiso 1 1 calc R . .
C24 C 0.6238(3) 0.5372(6) 0.2179(3) 0.0215(11) Uani 1 1 d . . .
H24A H 0.6903 0.5841 0.2404 0.026 Uiso 1 1 calc R . .
C25 C 0.5780(3) 0.5633(6) 0.1200(3) 0.0270(12) Uani 1 1 d . . .
H25A H 0.5598 0.6822 0.1075 0.032 Uiso 1 1 calc R . .
H25B H 0.5183 0.4962 0.0940 0.032 Uiso 1 1 calc R . .
C26 C 0.6431(4) 0.5154(7) 0.0763(4) 0.0340(14) Uani 1 1 d . . .
C27 C 0.5953(5) 0.4972(10) -0.0208(4) 0.060(2) Uani 1 1 d . . .
H27A H 0.6433 0.4657 -0.0421 0.090 Uiso 1 1 calc R . .
H27B H 0.5656 0.6034 -0.0473 0.090 Uiso 1 1 calc R . .
H27C H 0.5458 0.4106 -0.0367 0.090 Uiso 1 1 calc R . .
C28 C 0.4622(3) 0.6596(6) 0.2160(3) 0.0235(11) Uani 1 1 d . . .
H28A H 0.4395 0.7301 0.2516 0.028 Uiso 1 1 calc R . .
H28B H 0.4506 0.7219 0.1618 0.028 Uiso 1 1 calc R . .
C29 C 0.4025(3) 0.4987(6) 0.1913(4) 0.0273(12) Uani 1 1 d . . .
H29A H 0.4145 0.4379 0.1459 0.033 Uiso 1 1 calc R . .
H29B H 0.4217 0.4257 0.2433 0.033 Uiso 1 1 calc R . .
C30 C 0.2961(4) 0.5406(7) 0.1569(4) 0.0421(16) Uani 1 1 d . . .
H30A H 0.2574 0.4370 0.1426 0.051 Uiso 1 1 calc R . .
H30B H 0.2836 0.6026 0.2017 0.051 Uiso 1 1 calc R . .
C31 C 0.5738(3) 0.9533(6) 0.3500(3) 0.0191(10) Uani 1 1 d . . .
C32 C 0.4890(3) 1.0425(6) 0.3006(3) 0.0245(12) Uani 1 1 d . . .
H32A H 0.4612 1.0414 0.2385 0.029 Uiso 1 1 calc R . .
C33 C 0.4475(3) 1.1315(6) 0.3457(4) 0.0284(12) Uani 1 1 d . . .
H33A H 0.3907 1.1941 0.3142 0.034 Uiso 1 1 calc R . .
C34 C 0.4870(4) 1.1308(7) 0.4347(4) 0.0356(14) Uani 1 1 d . . .
H34A H 0.4568 1.1926 0.4640 0.043 Uiso 1 1 calc R . .
C35 C 0.5709(4) 1.0417(6) 0.4840(4) 0.0305(12) Uani 1 1 d . . .
H35A H 0.5984 1.0432 0.5461 0.037 Uiso 1 1 calc R . .
C36 C 0.6125(3) 0.9510(6) 0.4390(3) 0.0227(11) Uani 1 1 d . . .
H36A H 0.6685 0.8866 0.4707 0.027 Uiso 1 1 calc R . .

loop_
_atom_site_aniso_label
_atom_site_aniso_U_11
_atom_site_aniso_U_22
_atom_site_aniso_U_33
_atom_site_aniso_U_23
_atom_site_aniso_U_13
_atom_site_aniso_U_12
S1 0.0141(6) 0.0188(7) 0.0312(7) 0.0044(6) 0.0105(6) 0.0036(5)
S2 0.0146(6) 0.0205(7) 0.0307(7) -0.0029(5) 0.0128(6) -0.0046(5)
O1 0.045(3) 0.040(2) 0.032(2) -0.0049(19) 0.015(2) -0.0056(19)
O2 0.023(2) 0.061(3) 0.064(3) 0.009(2) 0.029(2) 0.005(2)
O3 0.0129(18) 0.033(2) 0.052(2) 0.0149(19) 0.0112(17) 0.0090(16)
O4 0.033(2) 0.0206(18) 0.039(2) 0.0025(16) 0.0209(19) 0.0017(15)
O5 0.055(3) 0.043(2) 0.051(3) 0.0016(19) 0.042(2) -0.004(2)
O6 0.024(2) 0.059(3) 0.056(3) -0.003(2) 0.027(2) -0.0005(19)
O7 0.0085(17) 0.036(2) 0.048(2) -0.0118(18) 0.0112(17) -0.0041(15)
O8 0.032(2) 0.028(2) 0.032(2) -0.0015(15) 0.0167(18) -0.0074(15)
N1 0.012(2) 0.053(3) 0.059(3) 0.019(3) 0.004(2) 0.003(2)
N2 0.018(3) 0.056(3) 0.046(3) -0.004(2) 0.017(3) 0.009(2)
N3 0.022(3) 0.092(5) 0.045(3) -0.008(3) 0.003(3) 0.018(3)
N4 0.017(3) 0.068(4) 0.076(4) -0.001(3) 0.007(3) 0.018(3)
N5 0.029(3) 0.072(4) 0.066(4) -0.033(3) 0.001(3) 0.007(3)
N6 0.034(4) 0.125(7) 0.102(6) -0.050(5) -0.008(4) 0.035(4)
C1 0.010(2) 0.016(2) 0.029(3) 0.003(2) 0.007(2) 0.0008(18)
C2 0.012(3) 0.031(3) 0.026(3) 0.007(2) 0.004(2) 0.007(2)
C3 0.028(3) 0.023(3) 0.028(3) 0.003(2) 0.005(2) 0.009(2)
C4 0.024(3) 0.026(3) 0.059(4) -0.003(3) 0.016(3) -0.011(2)
C5 0.027(3) 0.021(3) 0.049(4) 0.005(2) 0.017(3) -0.004(2)
C6 0.011(2) 0.024(3) 0.033(3) 0.003(2) 0.010(2) -0.0017(19)
C7 0.017(3) 0.028(3) 0.045(3) 0.004(3) 0.020(3) -0.002(2)
C8 0.037(4) 0.029(3) 0.048(4) 0.011(3) 0.030(3) -0.001(3)
C9 0.051(4) 0.079(5) 0.051(4) -0.006(4) 0.035(4) -0.009(4)
C10 0.009(2) 0.025(3) 0.035(3) 0.001(2) 0.010(2) 0.002(2)
C11 0.018(3) 0.020(3) 0.039(3) 0.004(2) 0.018(2) 0.006(2)
C12 0.018(3) 0.024(3) 0.054(4) -0.002(2) 0.023(3) 0.000(2)
C13 0.019(3) 0.011(2) 0.029(3) 0.004(2) 0.012(2) 0.0056(19)
C14 0.014(3) 0.017(2) 0.039(3) -0.002(2) 0.008(2) -0.001(2)
C15 0.016(3) 0.021(3) 0.064(4) -0.002(3) 0.018(3) 0.003(2)
C16 0.029(3) 0.031(3) 0.061(4) 0.001(3) 0.027(3) -0.003(3)
C17 0.050(4) 0.030(3) 0.043(4) 0.001(3) 0.030(3) -0.002(3)
C18 0.023(3) 0.017(3) 0.044(4) 0.005(2) 0.019(3) 0.000(2)
C19 0.014(3) 0.019(2) 0.032(3) -0.004(2) 0.014(2) -0.002(2)
C20 0.029(3) 0.029(3) 0.034(3) 0.000(2) 0.016(3) -0.007(2)
C21 0.031(3) 0.044(3) 0.031(3) 0.009(3) 0.001(3) -0.004(3)
C22 0.023(3) 0.027(3) 0.053(4) 0.011(3) 0.013(3) -0.002(2)
C23 0.018(3) 0.025(3) 0.046(3) -0.002(3) 0.018(3) 0.003(2)
C24 0.012(2) 0.018(2) 0.038(3) -0.009(2) 0.014(2) -0.0089(19)
C25 0.015(3) 0.028(3) 0.039(3) -0.003(2) 0.013(2) 0.000(2)
C26 0.036(4) 0.038(3) 0.040(4) -0.010(3) 0.028(3) -0.014(3)
C27 0.045(4) 0.097(6) 0.053(4) -0.024(4) 0.036(4) -0.022(4)
C28 0.012(2) 0.026(3) 0.034(3) -0.005(2) 0.012(2) -0.007(2)
C29 0.018(3) 0.020(3) 0.044(3) -0.009(2) 0.013(3) -0.007(2)
C30 0.015(3) 0.034(3) 0.080(5) -0.017(3) 0.021(3) -0.012(2)
C31 0.015(2) 0.016(2) 0.029(3) -0.003(2) 0.012(2) -0.0044(19)
C32 0.023(3) 0.019(3) 0.039(3) 0.002(2) 0.020(3) -0.002(2)
C33 0.018(3) 0.020(3) 0.051(4) 0.006(3) 0.019(3) 0.003(2)
C34 0.041(4) 0.026(3) 0.056(4) 0.000(3) 0.036(3) 0.004(3)
C35 0.041(3) 0.019(3) 0.033(3) 0.000(2) 0.018(3) -0.002(2)
C36 0.015(2) 0.020(2) 0.035(3) 0.000(2) 0.011(2) -0.002(2)

loop_
_atom_type_symbol
_atom_type_description
_atom_type_scat_dispersion_real
_atom_type_scat_dispersion_imag
_atom_type_scat_source
C C 0.0033 0.0016 'International Tables Vol C Tables 4.2.6.8 and 6.1.1.4'
H H 0.0000 0.0000 'International Tables Vol C Tables 4.2.6.8 and 6.1.1.4'
N N 0.0061 0.0033 'International Tables Vol C Tables 4.2.6.8 and 6.1.1.4'
O O 0.0106 0.0060 'International Tables Vol C Tables 4.2.6.8 and 6.1.1.4'
S S 0.1246 0.1234 'International Tables Vol C Tables 4.2.6.8 and 6.1.1.4'

loop_
_geom_angle_atom_site_label_1
_geom_angle_atom_site_label_2
_geom_angle_atom_site_label_3
_geom_angle
_geom_angle_site_symmetry_1
_geom_angle_site_symmetry_3
_geom_angle_publ_flag
O4 S1 O3 118.5(2) . . ?
O4 S1 C13 105.9(2) . . ?
O3 S1 C13 108.4(2) . . ?
O4 S1 C1 106.6(2) . . ?
O3 S1 C1 106.7(2) . . ?
C13 S1 C1 110.6(2) . . ?
O8 S2 O7 118.5(2) . . ?
O8 S2 C31 108.7(2) . . ?
O7 S2 C31 106.8(2) . . ?
O8 S2 C19 106.9(2) . . ?
O7 S2 C19 107.9(2) . . ?
C31 S2 C19 107.7(2) . . ?
N2 N1 C12 115.1(4) . . ?
N3 N2 N1 171.3(6) . . ?
N5 N4 C30 115.9(6) . . ?
N6 N5 N4 171.9(9) . . ?
C2 C1 C10 109.8(4) . . ?
C2 C1 C6 113.1(4) . . ?
C10 C1 C6 110.5(4) . . ?
C2 C1 S1 107.8(3) . . ?
C10 C1 S1 111.3(3) . . ?
C6 C1 S1 104.2(3) . . ?
O1 C2 C3 121.0(5) . . ?
O1 C2 C1 122.0(5) . . ?
C3 C2 C1 116.9(4) . . ?
C2 C3 C4 109.6(4) . . ?
C5 C4 C3 108.5(4) . . ?
C4 C5 C6 114.5(4) . . ?
C7 C6 C5 109.2(4) . . ?
C7 C6 C1 114.4(4) . . ?
C5 C6 C1 111.7(4) . . ?
C8 C7 C6 114.8(4) . . ?
O2 C8 C7 121.0(5) . . ?
O2 C8 C9 122.2(5) . . ?
C7 C8 C9 116.8(5) . . ?
C11 C10 C1 115.9(4) . . ?
C12 C11 C10 110.5(4) . . ?
N1 C12 C11 108.0(4) . . ?
C18 C13 C14 122.4(4) . . ?
C18 C13 S1 120.5(4) . . ?
C14 C13 S1 116.9(4) . . ?
C15 C14 C13 116.9(5) . . ?
C14 C15 C16 121.7(5) . . ?
C17 C16 C15 121.1(5) . . ?
C16 C17 C18 118.9(5) . . ?
C13 C18 C17 119.1(5) . . ?
C20 C19 C28 110.1(4) . . ?
C20 C19 C24 111.4(4) . . ?
C28 C19 C24 116.8(4) . . ?
C20 C19 S2 105.7(3) . . ?
C28 C19 S2 107.2(3) . . ?
C24 C19 S2 104.9(3) . . ?
O5 C20 C21 120.8(5) . . ?
O5 C20 C19 119.1(5) . . ?
C21 C20 C19 120.1(4) . . ?
C20 C21 C22 115.1(4) . . ?
C23 C22 C21 112.3(4) . . ?
C24 C23 C22 111.0(4) . . ?
C23 C24 C25 112.7(4) . . ?
C23 C24 C19 109.1(4) . . ?
C25 C24 C19 114.1(4) . . ?
C24 C25 C26 113.5(4) . . ?
O6 C26 C27 122.6(5) . . ?
O6 C26 C25 121.4(5) . . ?
C27 C26 C25 116.0(5) . . ?
C29 C28 C19 114.2(4) . . ?
C30 C29 C28 109.8(4) . . ?
N4 C30 C29 107.7(4) . . ?
C36 C31 C32 121.4(4) . . ?
C36 C31 S2 120.3(4) . . ?
C32 C31 S2 118.3(4) . . ?
C33 C32 C31 117.6(5) . . ?
C34 C33 C32 120.9(5) . . ?
C35 C34 C33 121.8(5) . . ?
C36 C35 C34 117.6(5) . . ?
C31 C36 C35 120.7(5) . . ?

loop_
_geom_bond_atom_site_label_1
_geom_bond_atom_site_label_2
_geom_bond_distance
_geom_bond_site_symmetry_2
_geom_bond_publ_flag
S1 O4 1.435(4) . ?
S1 O3 1.436(4) . ?
S1 C13 1.782(5) . ?
S1 C1 1.860(5) . ?
S2 O8 1.433(4) . ?
S2 O7 1.448(4) . ?
S2 C31 1.774(5) . ?
S2 C19 1.852(5) . ?
O1 C2 1.197(6) . ?
O2 C8 1.208(6) . ?
O5 C20 1.210(6) . ?
O6 C26 1.208(7) . ?
N1 N2 1.235(6) . ?
N1 C12 1.471(7) . ?
N2 N3 1.136(6) . ?
N4 N5 1.227(7) . ?
N4 C30 1.473(8) . ?
N5 N6 1.129(8) . ?
C1 C2 1.525(7) . ?
C1 C10 1.552(6) . ?
C1 C6 1.583(6) . ?
C2 C3 1.501(7) . ?
C3 C4 1.534(7) . ?
C4 C5 1.500(7) . ?
C5 C6 1.540(7) . ?
C6 C7 1.519(7) . ?
C7 C8 1.518(7) . ?
C8 C9 1.502(8) . ?
C10 C11 1.550(6) . ?
C11 C12 1.525(7) . ?
C13 C18 1.375(7) . ?
C13 C14 1.397(7) . ?
C14 C15 1.402(7) . ?
C15 C16 1.357(8) . ?
C16 C17 1.389(8) . ?
C17 C18 1.410(7) . ?
C19 C20 1.536(7) . ?
C19 C28 1.542(6) . ?
C19 C24 1.577(6) . ?
C20 C21 1.503(8) . ?
C21 C22 1.534(8) . ?
C22 C23 1.497(7) . ?
C23 C24 1.520(7) . ?
C24 C25 1.513(7) . ?
C25 C26 1.523(7) . ?
C26 C27 1.494(8) . ?
C28 C29 1.534(6) . ?
C29 C30 1.521(7) . ?
C31 C36 1.363(7) . ?
C31 C32 1.408(7) . ?
C32 C33 1.381(7) . ?
C33 C34 1.362(7) . ?
C34 C35 1.397(8) . ?
C35 C36 1.389(7) . ?
